data_7043671
loop_
_publ_author_name
'Liu, Hongjun'
'Battiato, Sergio'
'Pellegrino, Anna Lucia'
'Paoli, Paola'
'Jim\'enez, Carmen'
'Rossi, Patrizia'
'Malandrino, Graziella'
'Mu\~noz-Rojas, David'

_publ_section_title
;
 Deposition of metallic silver coatings by Aerosol Assisted MOCVD using
 two new silver \b-Diketonate adduct metalorganic precursors
;
_journal_name_full 'Dalton Trans.'
_journal_paper_doi 10.1039/C7DT01647F
_journal_year 2017
_chemical_formula_sum 'C26 H38 Ag2 F12 O12'
_chemical_formula_weight 986.30
_chemical_name_systematic
;
 ?
;
_space_group_crystal_system triclinic
_space_group_IT_number 2
_space_group_name_Hall '-P 1'
_space_group_name_H-M_alt 'P -1'
_symmetry_space_group_name_Hall '-P 1'
_symmetry_space_group_name_H-M 'P -1'
_atom_sites_solution_hydrogens geom
_audit_creation_method SHELXL-2014
_audit_update_record
;
2017-06-12 deposited with the CCDC.
2017-07-17 downloaded from the CCDC.
;
_cell_angle_alpha 96.821(5)
_cell_angle_beta 91.795(5)
_cell_angle_gamma 92.350(4)
_cell_formula_units_Z 2
_cell_length_a 11.4965(6)
_cell_length_b 12.9561(7)
_cell_length_c 13.0344(9)
_cell_measurement_reflns_used 4359
_cell_measurement_temperature 250(2)
_cell_measurement_theta_max 25.3590
_cell_measurement_theta_min 4.6430
_cell_volume 1924.8(2)
_computing_cell_refinement 'CrysAlisPro 1.171.38.41r (Rigaku OD, 2015)'
_computing_data_collection 'CrysAlisPro 1.171.38.41r (Rigaku OD, 2015)'
_computing_data_reduction 'CrysAlisPro 1.171.38.41r (Rigaku OD, 2015)'
_computing_molecular_graphics 'PARST97 (Nardelli, 1995)'
_computing_structure_refinement 'SHELXL-2014 (Sheldrick, 2014)'
_computing_structure_solution 'SIR2004 (Burla, 2005)'
_diffrn_ambient_temperature 250(2)
_diffrn_detector_area_resol_mean 16.4547
_diffrn_measured_fraction_theta_full 0.883
_diffrn_measured_fraction_theta_max 0.718
_diffrn_measurement_device_type 'Xcalibur, Sapphire3'
_diffrn_radiation_type MoK\a
_diffrn_radiation_wavelength 0.71073
_diffrn_reflns_av_unetI/netI 0.0506
_diffrn_reflns_Laue_measured_fraction_full 0.883
_diffrn_reflns_Laue_measured_fraction_max 0.718
_diffrn_reflns_limit_h_max 15
_diffrn_reflns_limit_h_min -15
_diffrn_reflns_limit_k_max 15
_diffrn_reflns_limit_k_min -15
_diffrn_reflns_limit_l_max 17
_diffrn_reflns_limit_l_min -2
_diffrn_reflns_number 7438
_diffrn_reflns_point_group_measured_fraction_full 0.883
_diffrn_reflns_point_group_measured_fraction_max 0.718
_diffrn_reflns_theta_full 25.242
_diffrn_reflns_theta_max 29.400
_diffrn_reflns_theta_min 4.111
_diffrn_source 'fine-focus sealed X-ray tube'
_exptl_absorpt_coefficient_mu 1.127
_exptl_absorpt_correction_T_max 1.00000
_exptl_absorpt_correction_T_min 0.93342
_exptl_absorpt_correction_type multi-scan
_exptl_absorpt_process_details
;
CrysAlisPro 1.171.38.41r (Rigaku Oxford Diffraction, 2015)
Empirical absorption correction using spherical harmonics,
 implemented in SCALE3 ABSPACK scaling algorithm.
;
_exptl_crystal_colour yellow
_exptl_crystal_density_diffrn 1.702
_exptl_crystal_description prism
_exptl_crystal_F_000 984
_exptl_crystal_size_max 0.28
_exptl_crystal_size_mid 0.25
_exptl_crystal_size_min 0.19
_refine_diff_density_max 0.650
_refine_diff_density_min -0.505
_refine_diff_density_rms 0.091
_refine_ls_extinction_method none
_refine_ls_goodness_of_fit_ref 1.061
_refine_ls_hydrogen_treatment constr
_refine_ls_matrix_type full
_refine_ls_number_parameters 519
_refine_ls_number_reflns 7438
_refine_ls_number_restraints 51
_refine_ls_restrained_S_all 1.061
_refine_ls_R_factor_all 0.0876
_refine_ls_R_factor_gt 0.0637
_refine_ls_shift/su_max 0.000
_refine_ls_shift/su_mean 0.000
_refine_ls_structure_factor_coef Fsqd
_refine_ls_weighting_details 'w=1/[\s^2^(Fo^2^)+(0.0989P)^2^+0.8661P] where P=(Fo^2^+2Fc^2^)/3'
_refine_ls_weighting_scheme calc
_refine_ls_wR_factor_gt 0.1714
_refine_ls_wR_factor_ref 0.1942
_reflns_Friedel_coverage 0.000
_reflns_number_gt 5378
_reflns_number_total 7438
_reflns_threshold_expression 'I > 2\s(I)'
_cod_data_source_file c7dt01647f2.cif
_cod_data_source_block AgT
_cod_database_code 7043671
_shelx_space_group_comment
;
The symmetry employed for this shelxl refinement is uniquely defined
by the following loop, which should always be used as a source of
symmetry information in preference to the above space-group names.
They are only intended as comments.
;
_shelxl_version_number 2014-1

loop_
_space_group_symop_operation_xyz
'x, y, z'
'-x, -y, -z'

loop_
_atom_site_label
_atom_site_type_symbol
_atom_site_fract_x
_atom_site_fract_y
_atom_site_fract_z
_atom_site_U_iso_or_equiv
_atom_site_adp_type
_atom_site_occupancy
_atom_site_site_symmetry_order
_atom_site_calc_flag
_atom_site_refinement_flags_posn
_atom_site_refinement_flags_adp
_atom_site_refinement_flags_occupancy
_atom_site_disorder_assembly
_atom_site_disorder_group
Ag1 Ag 0.03049(4) 0.29961(6) 0.26422(6) 0.0908(3) Uani 1 1 d . . . . .
Ag2 Ag 0.18060(4) -0.22499(4) 0.27819(4) 0.05866(19) Uani 1 1 d . . . . .
O1 O -0.1208(4) 0.1729(4) 0.2435(5) 0.0896(16) Uani 1 1 d . . . . .
O2 O -0.1256(4) 0.4022(4) 0.2681(4) 0.0778(14) Uani 1 1 d . . . . .
C1 C -0.2214(6) 0.1860(6) 0.2187(6) 0.0681(17) Uani 1 1 d . . . . .
C2 C -0.2793(5) 0.2769(6) 0.2151(6) 0.0684(18) Uani 1 1 d . . . . .
H2 H -0.3588 0.2715 0.1952 0.082 Uiso 1 1 calc R U . . .
C3 C -0.2272(5) 0.3754(6) 0.2390(5) 0.0636(17) Uani 1 1 d . . . . .
C4 C -0.2919(8) 0.0837(9) 0.1801(9) 0.110(3) Uani 1 1 d D . . . .
F4A_a F -0.2431(11) 0.0338(8) 0.1008(10) 0.143(4) Uani 0.622(10) 1 d D . P A 1
F4B_a F -0.3955(10) 0.0862(12) 0.145(2) 0.173(8) Uani 0.622(10) 1 d D . P A 1
F4C_a F -0.3000(15) 0.0127(11) 0.2382(11) 0.158(7) Uani 0.622(10) 1 d D . P A 1
F4D_b F -0.387(2) 0.0918(17) 0.2531(19) 0.143(4) Uani 0.378(10) 1 d . . P A 2
F4E_b F -0.247(2) 0.0199(18) 0.235(3) 0.173(8) Uani 0.378(10) 1 d D . P A 2
F4F_b F -0.360(2) 0.100(2) 0.107(2) 0.158(7) Uani 0.378(10) 1 d D . P A 2
C5 C -0.3056(6) 0.4657(7) 0.2350(7) 0.084(2) Uani 1 1 d D . . . .
F5A_a F -0.358(4) 0.458(4) 0.1431(19) 0.142(4) Uani 0.168(11) 1 d D . P B 1
F5B_a F -0.274(4) 0.5641(14) 0.234(4) 0.134(4) Uani 0.168(11) 1 d D . P B 1
F5C_a F -0.390(3) 0.452(4) 0.299(4) 0.132(3) Uani 0.168(11) 1 d D . P B 1
F5D_b F -0.4101(6) 0.4444(6) 0.1935(10) 0.142(4) Uani 0.832(11) 1 d D . P B 2
F5E_b F -0.3142(8) 0.5209(7) 0.3259(6) 0.134(4) Uani 0.832(11) 1 d . . P B 2
F5F_b F -0.2572(7) 0.5355(7) 0.1801(8) 0.132(3) Uani 0.832(11) 1 d D . P B 2
O3 O 0.1599(4) 0.2756(5) 0.1293(4) 0.0951(17) Uani 1 1 d . . . . .
O4 O 0.1985(4) 0.2973(5) 0.3587(4) 0.0803(14) Uani 1 1 d . . . . .
C6 C 0.2668(6) 0.2692(6) 0.1380(5) 0.0704(18) Uani 1 1 d D . . . .
C7 C 0.3359(5) 0.2703(6) 0.2284(5) 0.0715(19) Uani 1 1 d . . . . .
H7 H 0.4159 0.2605 0.2205 0.086 Uiso 1 1 calc R U . . .
C8 C 0.2972(5) 0.2846(6) 0.3290(5) 0.0636(16) Uani 1 1 d . . . . .
C9A_a C 0.3303(17) 0.2427(18) 0.0378(12) 0.110(4) Uani 0.451(10) 1 d D . P C 1
F9A_a F 0.417(3) 0.311(2) 0.0334(18) 0.164(7) Uani 0.451(10) 1 d D . P C 1
F9B_a F 0.2745(13) 0.268(2) -0.0431(11) 0.129(5) Uani 0.451(10) 1 d D . P C 1
F9C_a F 0.374(4) 0.150(3) 0.028(2) 0.269(13) Uani 0.451(10) 1 d D . P C 1
C9B_b C 0.3257(13) 0.2640(15) 0.0340(12) 0.110(4) Uani 0.549(10) 1 d D . P C 2
F9D_b F 0.2847(17) 0.1814(19) -0.0247(16) 0.164(7) Uani 0.549(10) 1 d D . P C 2
F9F_b F 0.311(3) 0.351(3) -0.004(2) 0.269(13) Uani 0.549(10) 1 d D . P C 2
F9E_b F 0.4385(11) 0.249(2) 0.0373(9) 0.129(5) Uani 0.549(10) 1 d D . P C 2
C10 C 0.3893(6) 0.2798(7) 0.4149(6) 0.085(2) Uani 1 1 d D . . . .
F10A_a F 0.4951(5) 0.2809(15) 0.3892(7) 0.152(6) Uani 0.755(11) 1 d D . P D 1
F10B_a F 0.3853(10) 0.3637(8) 0.4827(8) 0.141(4) Uani 0.755(11) 1 d D . P D 1
F10C_a F 0.3661(10) 0.2044(10) 0.4693(10) 0.150(5) Uani 0.755(11) 1 d D . P D 1
F10D_b F 0.451(3) 0.198(3) 0.391(2) 0.122(11) Uani 0.245(11) 1 d . . P D 2
F10E_b F 0.461(3) 0.358(2) 0.414(2) 0.141(4) Uani 0.245(11) 1 d D . P D 2
F10F_b F 0.350(2) 0.282(3) 0.5047(15) 0.150(5) Uani 0.245(11) 1 d D . P D 2
O5 O 0.3795(5) -0.1830(6) 0.1892(5) 0.110(2) Uani 1 1 d . . . . .
O6 O 0.3665(7) -0.3103(6) 0.3467(6) 0.114(2) Uani 1 1 d . . . . .
O7 O 0.1445(7) -0.3612(5) 0.4082(5) 0.112(2) Uani 1 1 d . . . . .
O8 O -0.0382(6) -0.2323(5) 0.3649(5) 0.109(2) Uani 1 1 d . . . . .
C11 C 0.3905(10) -0.0857(12) 0.1498(12) 0.153(5) Uani 1 1 d . . . . .
H11A H 0.3189 -0.0732 0.1129 0.230 Uiso 1 1 calc R U . . .
H11B H 0.4545 -0.0867 0.1029 0.230 Uiso 1 1 calc R U . . .
H11C H 0.4058 -0.0308 0.2065 0.230 Uiso 1 1 calc R U . . .
C12 C 0.4772(8) -0.2087(14) 0.2442(10) 0.147(5) Uani 1 1 d . . . . .
H12A H 0.4924 -0.1582 0.3059 0.177 Uiso 1 1 calc R U . . .
H12B H 0.5456 -0.2084 0.2012 0.177 Uiso 1 1 calc R U . . .
C13 C 0.4531(11) -0.3159(12) 0.2750(12) 0.142(5) Uani 1 1 d . . . . .
H13A H 0.4280 -0.3643 0.2141 0.171 Uiso 1 1 calc R U . . .
H13B H 0.5241 -0.3413 0.3051 0.171 Uiso 1 1 calc R U . . .
C14 C 0.3373(13) -0.4064(10) 0.3807(13) 0.148(6) Uani 1 1 d . . . . .
H14A H 0.4063 -0.4342 0.4116 0.178 Uiso 1 1 calc R U . . .
H14B H 0.3084 -0.4562 0.3220 0.178 Uiso 1 1 calc R U . . .
C15 C 0.2475(13) -0.3918(10) 0.4570(10) 0.136(5) Uani 1 1 d . . . . .
H15A H 0.2318 -0.4568 0.4866 0.163 Uiso 1 1 calc R U . . .
H15B H 0.2742 -0.3381 0.5132 0.163 Uiso 1 1 calc R U . . .
C16 C 0.0482(13) -0.3420(10) 0.4734(9) 0.135(4) Uani 1 1 d . . . . .
H16A H 0.0329 -0.4021 0.5109 0.162 Uiso 1 1 calc R U . . .
H16B H 0.0674 -0.2813 0.5243 0.162 Uiso 1 1 calc R U . . .
C17 C -0.0537(10) -0.3236(10) 0.4137(8) 0.124(4) Uani 1 1 d . . . . .
H17A H -0.1202 -0.3166 0.4589 0.149 Uiso 1 1 calc R U . . .
H17B H -0.0711 -0.3833 0.3611 0.149 Uiso 1 1 calc R U . . .
C18 C -0.1342(9) -0.2055(11) 0.3094(10) 0.131(4) Uani 1 1 d . . . . .
H18A H -0.1155 -0.1423 0.2791 0.196 Uiso 1 1 calc R U . . .
H18B H -0.1985 -0.1940 0.3552 0.196 Uiso 1 1 calc R U . . .
H18C H -0.1560 -0.2613 0.2550 0.196 Uiso 1 1 calc R U . . .
O9 O 0.1665(7) -0.3905(5) 0.1504(5) 0.113(2) Uani 1 1 d . . . . .
O10 O 0.1149(6) -0.1968(6) 0.0863(5) 0.114(2) Uani 1 1 d . . . . .
O11 O 0.0876(6) -0.0536(6) 0.2488(7) 0.121(2) Uani 1 1 d . . . . .
O12 O 0.2417(7) -0.0709(7) 0.4132(6) 0.141(3) Uani 1 1 d . . . . .
C19 C 0.0867(13) -0.4647(9) 0.1582(10) 0.156(5) Uani 1 1 d . . . . .
H19A H 0.0825 -0.4776 0.2298 0.234 Uiso 1 1 calc R U . . .
H19B H 0.1070 -0.5278 0.1161 0.234 Uiso 1 1 calc R U . . .
H19C H 0.0116 -0.4433 0.1343 0.234 Uiso 1 1 calc R U . . .
C20 C 0.1777(11) -0.3678(10) 0.0516(7) 0.128(4) Uani 1 1 d . . . . .
H20A H 0.1692 -0.4323 0.0038 0.153 Uiso 1 1 calc R U . . .
H20B H 0.2557 -0.3367 0.0444 0.153 Uiso 1 1 calc R U . . .
C21 C 0.0888(10) -0.2947(11) 0.0238(7) 0.119(4) Uani 1 1 d . . . . .
H21A H 0.0919 -0.2859 -0.0498 0.143 Uiso 1 1 calc R U . . .
H21B H 0.0106 -0.3216 0.0374 0.143 Uiso 1 1 calc R U . . .
C22 C 0.0301(11) -0.1305(13) 0.0786(10) 0.150(5) Uani 1 1 d . . . . .
H22A H -0.0428 -0.1585 0.1034 0.180 Uiso 1 1 calc R U . . .
H22B H 0.0174 -0.1179 0.0065 0.180 Uiso 1 1 calc R U . . .
C23 C 0.0694(11) -0.0329(10) 0.1435(10) 0.127(4) Uani 1 1 d . . . . .
H23A H 0.1420 -0.0053 0.1177 0.152 Uiso 1 1 calc R U . . .
H23B H 0.0104 0.0193 0.1402 0.152 Uiso 1 1 calc R U . . .
C24 C 0.1230(11) 0.0283(11) 0.3149(15) 0.160(6) Uani 1 1 d . . . . .
H24A H 0.0612 0.0784 0.3203 0.192 Uiso 1 1 calc R U . . .
H24B H 0.1914 0.0622 0.2879 0.192 Uiso 1 1 calc R U . . .
C25 C 0.1528(10) 0.0010(10) 0.4180(12) 0.142(5) Uani 1 1 d . . . . .
H25A H 0.1789 0.0640 0.4635 0.170 Uiso 1 1 calc R U . . .
H25B H 0.0836 -0.0292 0.4472 0.170 Uiso 1 1 calc R U . . .
C26 C 0.3020(18) -0.0860(11) 0.4980(10) 0.205(9) Uani 1 1 d . . . . .
H26A H 0.3588 -0.1380 0.4810 0.307 Uiso 1 1 calc R U . . .
H26B H 0.2495 -0.1098 0.5480 0.307 Uiso 1 1 calc R U . . .
H26C H 0.3417 -0.0211 0.5272 0.307 Uiso 1 1 calc R U . . .

loop_
_atom_site_aniso_label
_atom_site_aniso_U_11
_atom_site_aniso_U_22
_atom_site_aniso_U_33
_atom_site_aniso_U_23
_atom_site_aniso_U_13
_atom_site_aniso_U_12
Ag1 0.0422(3) 0.1227(6) 0.1089(5) 0.0163(4) -0.0016(3) 0.0162(3)
Ag2 0.0657(3) 0.0543(4) 0.0557(3) 0.0059(2) -0.0062(2) 0.0077(2)
O1 0.064(3) 0.075(4) 0.132(5) 0.022(3) -0.013(3) 0.016(2)
O2 0.053(3) 0.071(3) 0.106(4) 0.000(3) -0.011(2) 0.006(2)
C1 0.060(4) 0.071(5) 0.076(4) 0.017(3) 0.007(3) 0.002(3)
C2 0.041(3) 0.070(5) 0.094(5) 0.005(4) 0.002(3) 0.006(3)
C3 0.052(3) 0.074(5) 0.065(4) 0.004(3) 0.005(3) 0.014(3)
C4 0.079(6) 0.101(8) 0.149(10) 0.016(8) -0.013(6) 0.000(6)
F4A_a 0.159(9) 0.100(7) 0.152(9) -0.044(6) -0.007(7) -0.019(6)
F4B_a 0.104(7) 0.101(8) 0.31(2) 0.069(10) -0.072(10) -0.057(6)
F4C_a 0.197(15) 0.126(10) 0.147(9) 0.049(7) -0.054(10) -0.101(11)
F4D_b 0.159(9) 0.100(7) 0.152(9) -0.044(6) -0.007(7) -0.019(6)
F4E_b 0.104(7) 0.101(8) 0.31(2) 0.069(10) -0.072(10) -0.057(6)
F4F_b 0.197(15) 0.126(10) 0.147(9) 0.049(7) -0.054(10) -0.101(11)
C5 0.069(5) 0.073(6) 0.112(7) 0.011(5) -0.001(4) 0.023(4)
F5A_a 0.067(4) 0.102(5) 0.253(11) 0.005(6) -0.050(5) 0.033(4)
F5B_a 0.152(7) 0.123(7) 0.122(6) -0.026(5) 0.001(5) 0.083(6)
F5C_a 0.149(6) 0.096(5) 0.159(8) 0.037(5) -0.002(6) 0.052(5)
F5D_b 0.067(4) 0.102(5) 0.253(11) 0.005(6) -0.050(5) 0.033(4)
F5E_b 0.152(7) 0.123(7) 0.122(6) -0.026(5) 0.001(5) 0.083(6)
F5F_b 0.149(6) 0.096(5) 0.159(8) 0.037(5) -0.002(6) 0.052(5)
O3 0.051(3) 0.161(6) 0.072(3) 0.010(3) -0.006(2) 0.017(3)
O4 0.049(2) 0.126(4) 0.067(3) 0.009(3) 0.003(2) 0.013(3)
C6 0.061(4) 0.085(5) 0.064(4) 0.004(3) 0.005(3) 0.003(3)
C7 0.044(3) 0.099(6) 0.069(4) 0.000(4) -0.002(3) 0.007(3)
C8 0.043(3) 0.079(5) 0.067(4) 0.007(3) -0.005(3) 0.003(3)
C9A_a 0.066(5) 0.167(13) 0.093(7) 0.009(7) -0.012(5) -0.002(7)
F9A_a 0.170(13) 0.176(15) 0.126(11) -0.062(10) 0.051(9) -0.035(11)
F9B_a 0.091(6) 0.229(17) 0.071(5) 0.022(8) 0.021(4) 0.049(8)
F9C_a 0.41(3) 0.27(3) 0.175(14) 0.119(17) 0.166(17) 0.18(2)
C9B_b 0.066(5) 0.167(13) 0.093(7) 0.009(7) -0.012(5) -0.002(7)
F9D_b 0.170(13) 0.176(15) 0.126(11) -0.062(10) 0.051(9) -0.035(11)
F9F_b 0.41(3) 0.27(3) 0.175(14) 0.119(17) 0.166(17) 0.18(2)
F9E_b 0.091(6) 0.229(17) 0.071(5) 0.022(8) 0.021(4) 0.049(8)
C10 0.055(4) 0.128(8) 0.072(5) 0.021(5) -0.019(3) -0.009(5)
F10A_a 0.042(3) 0.313(19) 0.101(6) 0.033(10) -0.014(3) 0.002(6)
F10B_a 0.162(9) 0.142(7) 0.107(6) -0.031(6) -0.069(6) 0.032(6)
F10C_a 0.134(6) 0.162(11) 0.167(9) 0.104(9) -0.060(7) -0.021(8)
F10D_b 0.087(19) 0.17(3) 0.117(19) 0.05(2) -0.035(17) 0.073(18)
F10E_b 0.162(9) 0.142(7) 0.107(6) -0.031(6) -0.069(6) 0.032(6)
F10F_b 0.134(6) 0.162(11) 0.167(9) 0.104(9) -0.060(7) -0.021(8)
O5 0.067(3) 0.150(6) 0.112(5) 0.019(4) 0.002(3) -0.001(3)
O6 0.125(5) 0.114(6) 0.103(5) 0.004(4) -0.023(4) 0.057(4)
O7 0.152(6) 0.111(5) 0.076(4) 0.035(3) -0.021(4) -0.006(4)
O8 0.099(4) 0.113(5) 0.117(5) 0.025(4) 0.020(4) -0.010(4)
C11 0.115(8) 0.186(13) 0.171(12) 0.083(11) 0.028(8) -0.029(8)
C12 0.063(6) 0.250(18) 0.133(10) 0.031(11) 0.007(6) 0.031(8)
C13 0.105(8) 0.178(14) 0.143(11) -0.003(10) -0.016(8) 0.073(9)
C14 0.177(12) 0.091(9) 0.174(13) 0.018(9) -0.088(11) 0.047(8)
C15 0.188(13) 0.115(9) 0.110(8) 0.052(7) -0.045(9) 0.005(9)
C16 0.191(13) 0.134(10) 0.081(6) 0.031(6) 0.003(8) -0.036(9)
C17 0.126(8) 0.160(11) 0.086(6) 0.020(7) 0.034(6) -0.044(7)
C18 0.082(6) 0.181(12) 0.126(9) 0.003(8) 0.007(6) 0.011(7)
O9 0.157(6) 0.100(5) 0.072(4) -0.016(3) -0.001(4) -0.029(4)
O10 0.096(4) 0.145(6) 0.107(5) 0.051(5) -0.016(4) 0.005(4)
O11 0.112(5) 0.101(5) 0.154(7) 0.033(5) -0.013(5) 0.012(4)
O12 0.142(6) 0.154(7) 0.114(6) -0.044(5) -0.025(5) 0.036(5)
C19 0.218(14) 0.109(9) 0.126(9) -0.018(7) -0.022(9) -0.068(10)
C20 0.138(9) 0.165(11) 0.070(6) -0.017(6) -0.007(6) -0.015(8)
C21 0.113(8) 0.174(11) 0.063(5) -0.005(6) -0.016(5) -0.019(8)
C22 0.124(9) 0.221(16) 0.119(9) 0.079(11) -0.025(7) 0.033(10)
C23 0.139(9) 0.118(9) 0.135(9) 0.059(8) -0.021(8) 0.038(7)
C24 0.113(9) 0.114(10) 0.235(17) -0.043(11) -0.042(10) 0.010(7)
C25 0.103(8) 0.130(10) 0.169(12) -0.081(9) -0.001(8) 0.027(7)
C26 0.36(2) 0.145(12) 0.100(9) -0.010(8) -0.083(13) 0.035(13)

loop_
_atom_type_symbol
_atom_type_description
_atom_type_scat_dispersion_real
_atom_type_scat_dispersion_imag
_atom_type_scat_source
C C 0.0033 0.0016 'International Tables Vol C Tables 4.2.6.8 and 6.1.1.4'
H H 0.0000 0.0000 'International Tables Vol C Tables 4.2.6.8 and 6.1.1.4'
Ag Ag -0.8971 1.1015 'International Tables Vol C Tables 4.2.6.8 and 6.1.1.4'
F F 0.0171 0.0103 'International Tables Vol C Tables 4.2.6.8 and 6.1.1.4'
O O 0.0106 0.0060 'International Tables Vol C Tables 4.2.6.8 and 6.1.1.4'

loop_
_geom_angle_atom_site_label_1
_geom_angle_atom_site_label_2
_geom_angle_atom_site_label_3
_geom_angle
O4 Ag1 O2 135.67(19)
O4 Ag1 O1 127.29(19)
O2 Ag1 O1 79.79(17)
O4 Ag1 O3 80.96(16)
O2 Ag1 O3 125.6(2)
O1 Ag1 O3 111.1(2)
O9 Ag2 O12 167.1(2)
O9 Ag2 O11 124.9(2)
O12 Ag2 O11 65.5(3)
C1 O1 Ag1 126.1(5)
C3 O2 Ag1 127.0(4)
O1 C1 C2 130.3(7)
O1 C1 C4 113.5(7)
C2 C1 C4 116.2(6)
C3 C2 C1 123.9(6)
O2 C3 C2 129.9(6)
O2 C3 C5 113.6(6)
C2 C3 C5 116.5(6)
F4C_a C4 F4B_a 102.0(12)
F4F_b C4 F4E_b 149(2)
F4C_a C4 F4A_a 100.2(14)
F4B_a C4 F4A_a 100.9(16)
F4F_b C4 F4D_b 90.9(19)
F4E_b C4 F4D_b 87(2)
F4F_b C4 C1 109.0(14)
F4C_a C4 C1 119.5(9)
F4B_a C4 C1 120.3(10)
F4E_b C4 C1 101.9(12)
F4A_a C4 C1 110.6(9)
F4D_b C4 C1 99.6(10)
F5D_b C5 F5E_b 108.8(8)
F5C_a C5 F5B_a 113(3)
F5C_a C5 F5A_a 105(3)
F5B_a C5 F5A_a 93(3)
F5D_b C5 F5F_b 105.4(9)
F5E_b C5 F5F_b 101.8(8)
F5D_b C5 C3 116.8(7)
F5E_b C5 C3 112.7(7)
F5C_a C5 C3 106.5(16)
F5B_a C5 C3 127.5(19)
F5A_a C5 C3 109.0(19)
F5F_b C5 C3 110.0(7)
C5 F5B_a F5C_a 33.6(13)
C5 F5C_a F5B_a 33.4(13)
C6 O3 Ag1 126.6(4)
C8 O4 Ag1 128.9(4)
O3 C6 C7 128.4(7)
O3 C6 C9B_b 112.6(8)
C7 C6 C9B_b 119.0(8)
O3 C6 C9A_a 116.3(9)
C7 C6 C9A_a 114.9(9)
C8 C7 C6 126.0(6)
O4 C8 C7 129.1(6)
O4 C8 C10 114.7(6)
C7 C8 C10 116.1(6)
F9B_a C9A_a F9C_a 116(2)
F9B_a C9A_a F9A_a 95(2)
F9C_a C9A_a F9A_a 107(2)
F9B_a C9A_a C6 113.3(15)
F9C_a C9A_a C6 114.1(17)
F9A_a C9A_a C6 109.3(17)
F9F_b C9B_b F9D_b 115(2)
F9F_b C9B_b F9E_b 107.8(18)
F9D_b C9B_b F9E_b 102.2(17)
F9F_b C9B_b C6 108.2(14)
F9D_b C9B_b C6 108.6(12)
F9E_b C9B_b C6 115.4(13)
F10F_b C10 F10E_b 108(2)
F10A_a C10 F10C_a 111.2(11)
F10F_b C10 F10D_b 112(2)
F10E_b C10 F10D_b 105(2)
F10A_a C10 F10B_a 103.2(10)
F10C_a C10 F10B_a 103.3(10)
F10F_b C10 C8 114.8(14)
F10A_a C10 C8 116.9(7)
F10E_b C10 C8 107.3(14)
F10C_a C10 C8 111.8(6)
F10D_b C10 C8 108.9(13)
F10B_a C10 C8 109.1(7)
C12 O5 C11 114.5(10)
C13 O6 C14 113.3(11)
C15 O7 C16 116.0(9)
C18 O8 C17 115.3(9)
O5 C12 C13 107.4(10)
O6 C13 C12 108.6(10)
O6 C14 C15 109.0(10)
O7 C15 C14 109.0(9)
C17 C16 O7 110.7(9)
C16 C17 O8 111.1(9)
C19 O9 C20 113.0(8)
C19 O9 Ag2 121.3(7)
C20 O9 Ag2 110.9(6)
C22 O10 C21 111.8(10)
C24 O11 C23 115.1(11)
C24 O11 Ag2 115.3(8)
C23 O11 Ag2 117.4(7)
C26 O12 C25 120.3(11)
C26 O12 Ag2 120.3(8)
C25 O12 Ag2 108.7(6)
O9 C20 C21 111.3(10)
O10 C21 C20 107.2(8)
O10 C22 C23 106.2(10)
O11 C23 C22 109.4(9)
O11 C24 C25 112.8(13)
O12 C25 C24 110.7(10)

loop_
_geom_bond_atom_site_label_1
_geom_bond_atom_site_label_2
_geom_bond_distance
Ag1 O4 2.261(4)
Ag1 O2 2.274(4)
Ag1 O1 2.329(5)
Ag1 O3 2.340(5)
Ag2 O9 2.550(6)
Ag2 O12 2.559(7)
Ag2 O11 2.568(7)
O1 C1 1.215(7)
O2 C3 1.240(7)
C1 C2 1.381(9)
C1 C4 1.548(13)
C2 C3 1.385(10)
C3 C5 1.509(10)
C4 F4F_b 1.252(14)
C4 F4C_a 1.262(11)
C4 F4B_a 1.264(11)
C4 F4E_b 1.273(14)
C4 F4A_a 1.307(11)
C4 F4D_b 1.47(2)
C5 F5D_b 1.307(8)
C5 F5E_b 1.318(11)
C5 F5C_a 1.322(13)
C5 F5B_a 1.314(13)
C5 F5A_a 1.317(13)
C5 F5F_b 1.333(9)
F5B_a F5C_a 2.20(4)
O3 C6 1.238(8)
O4 C8 1.223(7)
C6 C7 1.398(9)
C6 C9B_b 1.529(15)
C6 C9A_a 1.527(17)
C7 C8 1.392(10)
C8 C10 1.526(9)
C9A_a F9B_a 1.299(14)
C9A_a F9C_a 1.311(15)
C9A_a F9A_a 1.313(15)
C9B_b F9F_b 1.301(14)
C9B_b F9D_b 1.302(13)
C9B_b F9E_b 1.319(13)
C10 F10F_b 1.264(16)
C10 F10A_a 1.271(9)
C10 F10E_b 1.283(16)
C10 F10C_a 1.297(9)
C10 F10D_b 1.31(3)
C10 F10B_a 1.321(10)
O5 C12 1.388(11)
O5 C11 1.418(13)
O6 C13 1.385(15)
O6 C14 1.403(15)
O7 C15 1.419(13)
O7 C16 1.429(14)
O8 C18 1.380(11)
O8 C17 1.415(12)
C12 C13 1.507(19)
C14 C15 1.458(18)
C16 C17 1.430(15)
O9 C19 1.316(12)
O9 C20 1.364(12)
O10 C22 1.335(13)
O10 C21 1.439(12)
O11 C24 1.326(14)
O11 C23 1.440(13)
O12 C26 1.325(13)
O12 C25 1.409(13)
C20 C21 1.487(16)
C22 C23 1.481(17)
C24 C25 1.46(2)
